data_2215808
loop_
_publ_author_name
'K\"ampen, Jan'
'Jones, Peter G.'
'Bubenitschek, Peter'
'Hopf, Henning'

_publ_section_title
;
 3-(Dicyanomethylidene)-6,6-dimethylcyclohexa-1,4-diene
;
_journal_coeditor_code BT2538
_journal_issue 11
_journal_name_full 'Acta Crystallographica Section E'
_journal_page_first o4351
_journal_page_last o4351
_journal_paper_doi 10.1107/S160053680705060X
_journal_volume 63
_journal_year 2007
_chemical_formula_iupac 'C11 H10 N2'
_chemical_formula_moiety 'C11 H10 N2'
_chemical_formula_sum 'C11 H10 N2'
_chemical_formula_weight 170.21
_chemical_name_systematic
;
3-(Dicyanomethylidene)-6,6-dimethylcyclohexa-1,4-diene
;
_space_group_IT_number 14
_symmetry_cell_setting monoclinic
_symmetry_space_group_name_Hall '-P 2ybc'
_symmetry_space_group_name_H-M 'P 1 21/c 1'
_atom_sites_solution_hydrogens geom
_atom_sites_solution_primary direct
_atom_sites_solution_secondary difmap
_audit_creation_method SHELXL-97
_cell_angle_alpha 90.00
_cell_angle_beta 103.232(8)
_cell_angle_gamma 90.00
_cell_formula_units_Z 4
_cell_length_a 7.8978(8)
_cell_length_b 18.534(2)
_cell_length_c 6.8486(6)
_cell_measurement_reflns_used 62
_cell_measurement_temperature 173(2)
_cell_measurement_theta_max 12.5
_cell_measurement_theta_min 5
_cell_volume 975.87(17)
_computing_cell_refinement 'XSCANS (Fait, 1991)'
_computing_data_collection 'XSCANS (Fait, 1991)'
_computing_data_reduction 'XSCANS (Fait, 1991)'
_computing_molecular_graphics 'XP5 (Siemens, 1994)'
_computing_publication_material 'SHELXL97 (Sheldrick, 1997)'
_computing_structure_refinement 'SHELXL97 (Sheldrick, 1997)'
_computing_structure_solution 'SHELXS97 (Sheldrick, 1990)'
_diffrn_ambient_temperature 173(2)
_diffrn_measured_fraction_theta_full 0.997
_diffrn_measured_fraction_theta_max 0.997
_diffrn_measurement_device_type 'Siemens P4'
_diffrn_measurement_method \w
_diffrn_radiation_monochromator graphite
_diffrn_radiation_source 'fine-focus sealed tube'
_diffrn_radiation_type MoK\a
_diffrn_radiation_wavelength 0.71073
_diffrn_reflns_av_R_equivalents 0.0126
_diffrn_reflns_av_sigmaI/netI 0.0227
_diffrn_reflns_limit_h_max 9
_diffrn_reflns_limit_h_min -10
_diffrn_reflns_limit_k_max 24
_diffrn_reflns_limit_k_min -6
_diffrn_reflns_limit_l_max 8
_diffrn_reflns_limit_l_min 0
_diffrn_reflns_number 3180
_diffrn_reflns_theta_full 27.50
_diffrn_reflns_theta_max 27.50
_diffrn_reflns_theta_min 3.25
_diffrn_standards_decay_% 0
_diffrn_standards_interval_count 247
_diffrn_standards_number 3
_exptl_absorpt_coefficient_mu 0.070
_exptl_absorpt_correction_type none
_exptl_crystal_colour colourless
_exptl_crystal_density_diffrn 1.159
_exptl_crystal_density_method 'not measured'
_exptl_crystal_description block
_exptl_crystal_F_000 360
_exptl_crystal_size_max 0.6
_exptl_crystal_size_mid 0.6
_exptl_crystal_size_min 0.6
_refine_diff_density_max 0.495
_refine_diff_density_min -0.409
_refine_ls_extinction_coef 0.34(3)
_refine_ls_extinction_expression Fc^*^=kFc[1+0.001xFc^2^\l^3^/sin(2\q)]^-1/4^
_refine_ls_extinction_method 'SHELXL97 (Sheldrick, 1997)'
_refine_ls_goodness_of_fit_ref 1.048
_refine_ls_hydrogen_treatment constr
_refine_ls_matrix_type full
_refine_ls_number_parameters 121
_refine_ls_number_reflns 2226
_refine_ls_number_restraints 0
_refine_ls_restrained_S_all 1.048
_refine_ls_R_factor_all 0.0626
_refine_ls_R_factor_gt 0.0512
_refine_ls_shift/su_max 0.000
_refine_ls_shift/su_mean 0.000
_refine_ls_structure_factor_coef Fsqd
_refine_ls_weighting_details 'calc w=1/[\s^2^(Fo^2^)+(0.0892P)^2^] where P=(Fo^2^+2Fc^2^)/3'
_refine_ls_weighting_scheme calc
_refine_ls_wR_factor_gt 0.1260
_refine_ls_wR_factor_ref 0.1318
_reflns_number_gt 1716
_reflns_number_total 2226
_reflns_threshold_expression I>2\s(I)
_cod_data_source_file bt2538.cif
_cod_data_source_block I
_cod_original_cell_volume 975.88(17)
_cod_original_sg_symbol_H-M 'P 21/c'
_cod_database_code 2215808
_cod_database_fobs_code 2215808

loop_
_symmetry_equiv_pos_as_xyz
'x, y, z'
'-x, y+1/2, -z+1/2'
'-x, -y, -z'
'x, -y-1/2, z-1/2'

loop_
_atom_site_type_symbol
_atom_site_label
_atom_site_fract_x
_atom_site_fract_y
_atom_site_fract_z
_atom_site_U_iso_or_equiv
_atom_site_adp_type
_atom_site_calc_flag
_atom_site_refinement_flags
_atom_site_occupancy
N N1 1.01120(16) 0.68467(7) 0.5936(2) 0.0572(4) Uani d . 1
N N2 0.68155(18) 0.86921(6) 0.37784(19) 0.0547(4) Uani d . 1
C C1 0.46171(16) 0.56316(6) 0.28058(18) 0.0369(3) Uani d . 1
H H1 0.4818 0.5128 0.2978 0.044 Uiso calc R 1
C C2 0.59169(15) 0.60762(6) 0.35924(17) 0.0343(3) Uani d . 1
H H2 0.6999 0.5882 0.4293 0.041 Uiso calc R 1
C C3 0.57112(15) 0.68519(6) 0.33993(16) 0.0320(3) Uani d . 1
C C4 0.40267(16) 0.71260(6) 0.23917(18) 0.0396(3) Uani d . 1
H H4 0.3838 0.7632 0.2287 0.048 Uiso calc R 1
C C5 0.27336(17) 0.66755(7) 0.1606(2) 0.0460(4) Uani d . 1
H H5 0.1648 0.6881 0.0958 0.055 Uiso calc R 1
C C6 0.28664(15) 0.58718(7) 0.1671(2) 0.0418(3) Uani d . 1
C C7 0.70796(15) 0.73089(6) 0.41331(16) 0.0338(3) Uani d . 1
C C8 0.87590(16) 0.70475(7) 0.51221(18) 0.0398(3) Uani d . 1
C C9 0.69184(17) 0.80778(7) 0.39413(18) 0.0391(3) Uani d . 1
C C10 0.2557(2) 0.55870(7) -0.0502(2) 0.0539(4) Uani d . 1
H H10A 0.1400 0.5735 -0.1254 0.081 Uiso calc R 1
H H10B 0.2634 0.5059 -0.0484 0.081 Uiso calc R 1
H H10C 0.3442 0.5786 -0.1146 0.081 Uiso calc R 1
C C11 0.14710(19) 0.55525(9) 0.2676(3) 0.0624(5) Uani d . 1
H H11A 0.0315 0.5708 0.1938 0.094 Uiso calc R 1
H H11B 0.1675 0.5723 0.4065 0.094 Uiso calc R 1
H H11C 0.1537 0.5025 0.2663 0.094 Uiso calc R 1

loop_
_atom_site_aniso_label
_atom_site_aniso_U_11
_atom_site_aniso_U_22
_atom_site_aniso_U_33
_atom_site_aniso_U_12
_atom_site_aniso_U_13
_atom_site_aniso_U_23
N1 0.0466(7) 0.0505(7) 0.0686(8) -0.0086(5) 0.0015(6) 0.0017(6)
N2 0.0815(9) 0.0309(6) 0.0557(7) -0.0078(5) 0.0242(6) -0.0056(5)
C1 0.0433(7) 0.0250(5) 0.0409(6) 0.0024(4) 0.0068(5) 0.0015(5)
C2 0.0383(6) 0.0269(6) 0.0358(6) 0.0040(4) 0.0047(5) 0.0030(4)
C3 0.0422(6) 0.0260(5) 0.0280(5) 0.0003(4) 0.0086(4) -0.0009(4)
C4 0.0472(7) 0.0241(5) 0.0447(6) 0.0064(5) 0.0045(5) -0.0019(5)
C5 0.0408(7) 0.0318(6) 0.0593(8) 0.0091(5) -0.0013(6) -0.0033(6)
C6 0.0389(7) 0.0291(6) 0.0531(7) 0.0001(5) 0.0018(5) -0.0038(5)
C7 0.0451(6) 0.0281(6) 0.0292(5) -0.0028(4) 0.0103(4) -0.0011(4)
C8 0.0436(7) 0.0352(6) 0.0399(6) -0.0100(5) 0.0083(5) -0.0017(5)
C9 0.0529(7) 0.0314(6) 0.0350(6) -0.0066(5) 0.0146(5) -0.0045(5)
C10 0.0612(9) 0.0363(7) 0.0545(8) -0.0005(6) -0.0070(7) -0.0055(6)
C11 0.0453(8) 0.0536(9) 0.0890(12) -0.0061(7) 0.0170(8) -0.0039(8)

loop_
_atom_type_symbol
_atom_type_description
_atom_type_scat_dispersion_real
_atom_type_scat_dispersion_imag
_atom_type_scat_source
C C 0.0033 0.0016 'International Tables Vol C Tables 4.2.6.8 and 6.1.1.4'
H H 0.0000 0.0000 'International Tables Vol C Tables 4.2.6.8 and 6.1.1.4'
N N 0.0061 0.0033 'International Tables Vol C Tables 4.2.6.8 and 6.1.1.4'

loop_
_geom_angle_atom_site_label_1
_geom_angle_atom_site_label_2
_geom_angle_atom_site_label_3
_geom_angle
C2 C1 C6 124.33(10)
C2 C1 H1 117.8
C6 C1 H1 117.8
C1 C2 C3 121.16(10)
C1 C2 H2 119.4
C3 C2 H2 119.4
C7 C3 C4 121.29(10)
C7 C3 C2 121.03(10)
C4 C3 C2 117.67(10)
C5 C4 C3 120.62(11)
C5 C4 H4 119.7
C3 C4 H4 119.7
C4 C5 C6 124.79(11)
C4 C5 H5 117.6
C6 C5 H5 117.6
C1 C6 C5 111.34(10)
C1 C6 C11 108.95(12)
C5 C6 C11 110.07(11)
C1 C6 C10 108.86(11)
C5 C6 C10 108.51(11)
C11 C6 C10 109.07(12)
C3 C7 C8 122.10(10)
C3 C7 C9 122.20(11)
C8 C7 C9 115.70(10)
N1 C8 C7 178.94(14)
N2 C9 C7 178.86(14)
C6 C10 H10A 109.5
C6 C10 H10B 109.5
H10A C10 H10B 109.5
C6 C10 H10C 109.5
H10A C10 H10C 109.5
H10B C10 H10C 109.5
C6 C11 H11A 109.5
C6 C11 H11B 109.5
H11A C11 H11B 109.5
C6 C11 H11C 109.5
H11A C11 H11C 109.5
H11B C11 H11C 109.5

loop_
_geom_bond_atom_site_label_1
_geom_bond_atom_site_label_2
_geom_bond_distance
_geom_bond_publ_flag
N1 C8 1.1481(17) ?
N2 C9 1.1451(17) ?
C1 C2 1.3303(17) y
C1 C6 1.4905(17) y
C1 H1 0.9500 ?
C2 C3 1.4495(15) y
C2 H2 0.9500 ?
C3 C7 1.3745(16) y
C3 C4 1.4436(16) y
C4 C5 1.3334(18) y
C4 H4 0.9500 ?
C5 C6 1.4933(17) y
C5 H5 0.9500 ?
C6 C11 1.544(2) ?
C6 C10 1.5451(19) ?
C7 C8 1.4288(18) ?
C7 C9 1.4341(16) ?
C10 H10A 0.9800 ?
C10 H10B 0.9800 ?
C10 H10C 0.9800 ?
C11 H11A 0.9800 ?
C11 H11B 0.9800 ?
C11 H11C 0.9800 ?

loop_
_geom_hbond_atom_site_label_D
_geom_hbond_atom_site_label_H
_geom_hbond_atom_site_label_A
_geom_hbond_site_symmetry_A
_geom_hbond_distance_DH
_geom_hbond_distance_HA
_geom_hbond_distance_DA
_geom_hbond_angle_DHA
C5 H5 N1 4_475 0.95 2.65 3.4007(17) 136.2

loop_
_geom_torsion_atom_site_label_1
_geom_torsion_atom_site_label_2
_geom_torsion_atom_site_label_3
_geom_torsion_atom_site_label_4
_geom_torsion
C6 C1 C2 C3 0.20(19)
C1 C2 C3 C7 -176.99(11)
C1 C2 C3 C4 2.36(16)
C7 C3 C4 C5 176.90(12)
C2 C3 C4 C5 -2.44(17)
C3 C4 C5 C6 0.0(2)
C2 C1 C6 C5 -2.44(18)
C2 C1 C6 C11 -124.02(14)
C2 C1 C6 C10 117.14(14)
C4 C5 C6 C1 2.35(19)
C4 C5 C6 C11 123.28(15)
C4 C5 C6 C10 -117.44(15)
C4 C3 C7 C8 -179.56(11)
C2 C3 C7 C8 -0.24(16)
C4 C3 C7 C9 -0.09(16)
C2 C3 C7 C9 179.23(10)

loop_
_cod_related_entry_id
_cod_related_entry_database
_cod_related_entry_code
1 ChemSpider 21121349
